data_7700709
loop_
_publ_author_name
'Lee, Lucia Myongwon'
'Corless, Victoria'
'Luu, Helen'
'He, Allan'
'Jenkins, Hilary'
'Britten, James F.'
'Adam Pani, Faisal'
'Vargas-Baca, Ignacio'

_publ_section_title
;
 Synthetic and structural investigations of
 bis(N-alkyl-benzoselenadiazolium) cations.
;
_journal_issue 33
_journal_name_full 'Dalton transactions (Cambridge, England : 2003)'
_journal_page_first 12541
_journal_page_last 12548
_journal_paper_doi 10.1039/c9dt02311a
_journal_volume 48
_journal_year 2019
_chemical_formula_moiety 'C15 H14 N4 Se2, 2(C F3 O3 S)'
_chemical_formula_sum 'C17 H14 F6 N4 O6 S2 Se2'
_chemical_formula_weight 706.36
_space_group_crystal_system monoclinic
_space_group_IT_number 14
_space_group_name_Hall '-P 2ybc'
_space_group_name_H-M_alt 'P 1 21/c 1'
_symmetry_space_group_name_Hall '-P 2ybc'
_symmetry_space_group_name_H-M 'P 1 21/c 1'
_atom_sites_solution_hydrogens mixed
_atom_sites_solution_primary dual
_audit_creation_date 2019-04-15
_audit_creation_method
;
Olex2 1.2
(compiled 2017.08.10 svn.r3461 for OlexSys, GUI svn.r5381)
;
_audit_update_record
;
2019-04-25 deposited with the CCDC.    2019-07-31 downloaded from the CCDC.
;
_cell_angle_alpha 90
_cell_angle_beta 93.9400(10)
_cell_angle_gamma 90
_cell_formula_units_Z 4
_cell_length_a 11.9799(2)
_cell_length_b 29.8901(6)
_cell_length_c 6.63540(10)
_cell_measurement_reflns_used 9529
_cell_measurement_temperature 100(2)
_cell_measurement_theta_max 30.36
_cell_measurement_theta_min 2.18
_cell_volume 2370.39(7)
_computing_cell_refinement 'SAINT v8.34A (Bruker, 2013)'
_computing_data_reduction 'SAINT v8.34A (Bruker, 2013)'
_computing_molecular_graphics 'Olex2 (Dolomanov et al., 2009)'
_computing_publication_material 'Olex2 (Dolomanov et al., 2009)'
_computing_structure_refinement 'ShelXL (Sheldrick, 2015)'
_computing_structure_solution 'ShelXT (Sheldrick, 2015)'
_diffrn_ambient_temperature 99.95
_diffrn_measured_fraction_theta_full 0.998
_diffrn_measured_fraction_theta_max 0.993
_diffrn_measurement_device_type 'Bruker APEX-II CCD'
_diffrn_measurement_method '\f and \w scans'
_diffrn_radiation_type MoK\a
_diffrn_radiation_wavelength 0.71073
_diffrn_reflns_av_R_equivalents 0.0306
_diffrn_reflns_av_unetI/netI 0.0153
_diffrn_reflns_Laue_measured_fraction_full 0.998
_diffrn_reflns_Laue_measured_fraction_max 0.993
_diffrn_reflns_limit_h_max 17
_diffrn_reflns_limit_h_min -17
_diffrn_reflns_limit_k_max 42
_diffrn_reflns_limit_k_min -42
_diffrn_reflns_limit_l_max 9
_diffrn_reflns_limit_l_min -9
_diffrn_reflns_number 84643
_diffrn_reflns_point_group_measured_fraction_full 0.998
_diffrn_reflns_point_group_measured_fraction_max 0.993
_diffrn_reflns_theta_full 26.000
_diffrn_reflns_theta_max 30.605
_diffrn_reflns_theta_min 1.363
_diffrn_standards_number 0
_exptl_absorpt_coefficient_mu 3.387
_exptl_absorpt_correction_T_max 0.5801
_exptl_absorpt_correction_T_min 0.4094
_exptl_absorpt_correction_type multi-scan
_exptl_absorpt_process_details
;
SADABS-2014/4 (Bruker,2014) was used for absorption correction.
wR2(int) was 0.0989 before and 0.0386 after correction.
The Ratio of minimum to maximum transmission is 0.7057.
The \l/2 correction factor is 0.00150.
;
_exptl_crystal_colour brown
_exptl_crystal_colour_primary brown
_exptl_crystal_density_diffrn 1.979
_exptl_crystal_description plate
_exptl_crystal_F_000 1384
_exptl_crystal_size_max 0.5
_exptl_crystal_size_mid 0.3
_exptl_crystal_size_min 0.12
_refine_diff_density_max 0.650
_refine_diff_density_min -0.443
_refine_diff_density_rms 0.084
_refine_ls_extinction_method none
_refine_ls_goodness_of_fit_ref 1.115
_refine_ls_hydrogen_treatment mixed
_refine_ls_matrix_type full
_refine_ls_number_parameters 386
_refine_ls_number_reflns 7252
_refine_ls_number_restraints 0
_refine_ls_restrained_S_all 1.115
_refine_ls_R_factor_all 0.0325
_refine_ls_R_factor_gt 0.0281
_refine_ls_shift/su_max 0.002
_refine_ls_shift/su_mean 0.000
_refine_ls_structure_factor_coef Fsqd
_refine_ls_weighting_details 'w=1/[\s^2^(Fo^2^)+(0.0266P)^2^+3.1442P] where P=(Fo^2^+2Fc^2^)/3'
_refine_ls_weighting_scheme calc
_refine_ls_wR_factor_gt 0.0655
_refine_ls_wR_factor_ref 0.0669
_reflns_Friedel_coverage 0.000
_reflns_number_gt 6582
_reflns_number_total 7252
_reflns_threshold_expression 'I > 2\s(I)'
_cod_data_source_file c9dt02311a2.cif
_cod_data_source_block ll60
_cod_depositor_comments 'Adding full bibliography for 7700704--7700709.cif.'
_cod_database_code 7700709
_shelx_shelxl_version_number 2014/7
_shelx_space_group_comment
;
The symmetry employed for this shelxl refinement is uniquely defined
by the following loop, which should always be used as a source of
symmetry information in preference to the above space-group names.
They are only intended as comments.
;
_shelx_estimated_absorpt_t_max 0.687
_shelx_estimated_absorpt_t_min 0.282
_olex2_refinement_description
;
1. Fixed Uiso
 At 1.2 times of:
  All C(H) groups
2.a Aromatic/amide H refined with riding coordinates:
 C5(H5)
;
_olex2_submission_special_instructions 'No special instructions were received'

loop_
_space_group_symop_operation_xyz
'x, y, z'
'-x, y+1/2, -z+1/2'
'-x, -y, -z'
'x, -y-1/2, z-1/2'

loop_
_atom_site_label
_atom_site_type_symbol
_atom_site_fract_x
_atom_site_fract_y
_atom_site_fract_z
_atom_site_U_iso_or_equiv
_atom_site_adp_type
_atom_site_occupancy
_atom_site_site_symmetry_order
_atom_site_calc_flag
_atom_site_refinement_flags_posn
Se2 Se 0.28176(2) 0.47567(2) 0.31703(3) 0.01352(5) Uani 1 1 d .
Se1 Se 0.39436(2) 0.26945(2) -0.11263(3) 0.01417(5) Uani 1 1 d .
S2 S 0.37519(4) 0.54816(2) 0.74091(7) 0.01441(9) Uani 1 1 d .
S1 S 0.21629(4) 0.16997(2) -0.03742(7) 0.01470(9) Uani 1 1 d .
F5 F 0.23284(12) 0.61177(5) 0.6228(2) 0.0290(3) Uani 1 1 d .
F6 F 0.40630(13) 0.63081(5) 0.6181(2) 0.0354(3) Uani 1 1 d .
O4 O 0.29025(12) 0.51562(5) 0.6767(2) 0.0175(3) Uani 1 1 d .
F4 F 0.33208(15) 0.58647(5) 0.3887(2) 0.0356(3) Uani 1 1 d .
O6 O 0.36867(12) 0.56387(5) 0.9461(2) 0.0195(3) Uani 1 1 d .
O3 O 0.21792(15) 0.18449(6) 0.1698(2) 0.0310(4) Uani 1 1 d .
O5 O 0.48655(13) 0.53843(6) 0.6833(3) 0.0287(4) Uani 1 1 d .
O2 O 0.29031(14) 0.19458(5) -0.1611(3) 0.0288(4) Uani 1 1 d .
N4 N 0.25351(13) 0.44668(5) 0.0749(2) 0.0132(3) Uani 1 1 d .
F3 F 0.06314(16) 0.23013(7) -0.1328(3) 0.0571(5) Uani 1 1 d .
O1 O 0.21858(16) 0.12230(5) -0.0647(3) 0.0306(4) Uani 1 1 d .
N3 N 0.13732(13) 0.47845(5) 0.3491(2) 0.0150(3) Uani 1 1 d .
N2 N 0.48873(13) 0.31819(5) -0.1055(2) 0.0132(3) Uani 1 1 d .
F2 F -0.00225(14) 0.16732(8) -0.0433(4) 0.0640(6) Uani 1 1 d .
F1 F 0.06418(18) 0.17375(10) -0.3358(3) 0.0722(7) Uani 1 1 d .
N1 N 0.51055(15) 0.23389(5) -0.0585(2) 0.0172(3) Uani 1 1 d .
C4 C 0.79405(17) 0.31233(8) -0.0111(3) 0.0207(4) Uani 1 1 d .
C5 C 0.69269(16) 0.33303(7) -0.0510(3) 0.0176(4) Uani 1 1 d .
H5 H 0.6873 0.3646 -0.0670 0.021 Uiso 1 1 calc R
C3 C 0.80491(18) 0.26507(8) 0.0117(3) 0.0217(4) Uani 1 1 d .
C10 C 0.07947(15) 0.45902(6) 0.1934(3) 0.0145(3) Uani 1 1 d .
C15 C 0.14300(15) 0.44088(6) 0.0352(3) 0.0137(3) Uani 1 1 d .
C7 C 0.45115(15) 0.36454(6) -0.1511(3) 0.0131(3) Uani 1 1 d .
C2 C 0.71370(18) 0.23770(7) -0.0037(3) 0.0192(4) Uani 1 1 d .
C9 C 0.33990(16) 0.42950(6) -0.0534(3) 0.0140(3) Uani 1 1 d .
C1 C 0.60534(17) 0.25754(7) -0.0425(3) 0.0158(3) Uani 1 1 d .
C8 C 0.36722(16) 0.38061(6) -0.0037(3) 0.0139(3) Uani 1 1 d .
C11 C -0.03998(16) 0.45666(7) 0.1750(3) 0.0175(4) Uani 1 1 d .
C6 C 0.59598(16) 0.30525(6) -0.0674(3) 0.0139(3) Uani 1 1 d .
C14 C 0.08874(17) 0.42089(7) -0.1392(3) 0.0176(4) Uani 1 1 d .
C13 C -0.02546(17) 0.41972(7) -0.1507(3) 0.0206(4) Uani 1 1 d .
C12 C -0.09005(17) 0.43734(7) 0.0060(3) 0.0198(4) Uani 1 1 d .
C16 C 0.33431(19) 0.59671(7) 0.5851(3) 0.0220(4) Uani 1 1 d .
C17 C 0.0779(2) 0.18622(11) -0.1425(4) 0.0363(6) Uani 1 1 d .
H3 H 0.878(2) 0.2515(9) 0.038(4) 0.024(7) Uiso 1 1 d .
H4 H 0.859(2) 0.3306(10) 0.001(4) 0.029(7) Uiso 1 1 d .
H13 H -0.061(2) 0.4073(9) -0.262(4) 0.022(7) Uiso 1 1 d .
H2 H 0.716(2) 0.2059(10) 0.010(4) 0.027(7) Uiso 1 1 d .
H12 H -0.169(2) 0.4375(9) -0.010(4) 0.025(7) Uiso 1 1 d .
H11 H -0.078(2) 0.4672(9) 0.280(4) 0.024(7) Uiso 1 1 d .
H9A H 0.3101(19) 0.4319(8) -0.190(3) 0.007(5) Uiso 1 1 d .
H9B H 0.405(2) 0.4472(8) -0.033(4) 0.012(6) Uiso 1 1 d .
H14 H 0.128(2) 0.4084(10) -0.239(4) 0.026(7) Uiso 1 1 d .
H7A H 0.518(2) 0.3825(8) -0.142(4) 0.015(6) Uiso 1 1 d .
H7B H 0.419(2) 0.3652(8) -0.289(4) 0.013(6) Uiso 1 1 d .
H8A H 0.4000(19) 0.3771(8) 0.132(4) 0.010(5) Uiso 1 1 d .
H8B H 0.302(2) 0.3644(9) -0.018(4) 0.025(7) Uiso 1 1 d .

loop_
_atom_site_aniso_label
_atom_site_aniso_U_11
_atom_site_aniso_U_22
_atom_site_aniso_U_33
_atom_site_aniso_U_23
_atom_site_aniso_U_13
_atom_site_aniso_U_12
Se2 0.01101(8) 0.01223(8) 0.01754(9) -0.00219(6) 0.00260(6) 0.00040(6)
Se1 0.01784(9) 0.01181(8) 0.01331(8) 0.00043(6) 0.00421(6) 0.00034(6)
S2 0.01082(19) 0.0149(2) 0.0175(2) -0.00354(16) 0.00114(15) 0.00055(15)
S1 0.01314(19) 0.01201(19) 0.0187(2) -0.00148(15) -0.00081(16) -0.00067(15)
F5 0.0278(7) 0.0244(7) 0.0343(7) 0.0037(5) -0.0015(6) 0.0084(5)
F6 0.0413(8) 0.0213(7) 0.0439(9) -0.0002(6) 0.0060(7) -0.0147(6)
O4 0.0170(6) 0.0139(6) 0.0214(7) -0.0018(5) 0.0004(5) -0.0025(5)
F4 0.0580(10) 0.0311(8) 0.0182(6) 0.0027(5) 0.0071(6) -0.0062(7)
O6 0.0189(7) 0.0222(7) 0.0170(6) -0.0042(5) -0.0004(5) 0.0008(5)
O3 0.0349(9) 0.0357(9) 0.0215(8) -0.0089(7) -0.0055(7) 0.0034(7)
O5 0.0125(7) 0.0368(9) 0.0372(9) -0.0136(7) 0.0048(6) 0.0031(6)
O2 0.0254(8) 0.0183(7) 0.0443(10) -0.0030(7) 0.0150(7) -0.0064(6)
N4 0.0116(7) 0.0116(7) 0.0167(7) -0.0012(5) 0.0033(5) 0.0009(5)
F3 0.0460(10) 0.0626(13) 0.0637(12) 0.0196(10) 0.0107(9) 0.0370(9)
O1 0.0427(10) 0.0122(7) 0.0382(9) -0.0020(6) 0.0120(8) -0.0028(7)
N3 0.0120(7) 0.0136(7) 0.0198(7) -0.0009(6) 0.0038(6) 0.0017(6)
N2 0.0145(7) 0.0120(7) 0.0131(7) -0.0013(5) 0.0020(5) 0.0015(5)
F2 0.0167(7) 0.0894(16) 0.0867(16) -0.0018(13) 0.0093(9) -0.0125(9)
F1 0.0490(11) 0.125(2) 0.0387(10) -0.0170(12) -0.0265(9) 0.0169(12)
N1 0.0241(8) 0.0143(7) 0.0136(7) 0.0011(6) 0.0041(6) 0.0051(6)
C4 0.0165(9) 0.0259(10) 0.0191(9) -0.0042(7) -0.0029(7) 0.0035(8)
C5 0.0172(9) 0.0181(9) 0.0170(8) -0.0039(7) -0.0020(7) 0.0033(7)
C3 0.0216(10) 0.0285(11) 0.0148(8) -0.0020(7) -0.0008(7) 0.0113(8)
C10 0.0122(8) 0.0129(8) 0.0188(8) 0.0014(6) 0.0036(6) 0.0014(6)
C15 0.0123(8) 0.0109(8) 0.0179(8) 0.0012(6) 0.0021(6) 0.0011(6)
C7 0.0133(8) 0.0109(8) 0.0152(8) 0.0003(6) 0.0022(6) 0.0019(6)
C2 0.0260(10) 0.0182(9) 0.0135(8) 0.0003(7) 0.0020(7) 0.0098(8)
C9 0.0118(8) 0.0133(8) 0.0174(8) -0.0010(6) 0.0049(6) 0.0020(6)
C1 0.0210(9) 0.0175(9) 0.0092(7) 0.0007(6) 0.0023(6) 0.0060(7)
C8 0.0143(8) 0.0117(8) 0.0159(8) 0.0000(6) 0.0035(6) 0.0020(6)
C11 0.0119(8) 0.0170(9) 0.0240(9) 0.0018(7) 0.0045(7) 0.0011(7)
C6 0.0178(8) 0.0137(8) 0.0100(7) -0.0017(6) 0.0008(6) 0.0044(6)
C14 0.0168(9) 0.0164(9) 0.0196(9) -0.0019(7) 0.0006(7) 0.0019(7)
C13 0.0181(9) 0.0202(9) 0.0231(10) -0.0011(7) -0.0020(7) -0.0008(7)
C12 0.0125(8) 0.0196(9) 0.0274(10) 0.0016(8) 0.0016(7) -0.0006(7)
C16 0.0277(11) 0.0180(9) 0.0206(9) -0.0003(7) 0.0040(8) -0.0046(8)
C17 0.0173(10) 0.0570(18) 0.0338(13) 0.0006(12) -0.0052(9) 0.0065(11)

loop_
_atom_type_symbol
_atom_type_description
_atom_type_scat_dispersion_real
_atom_type_scat_dispersion_imag
_atom_type_scat_source
C C 0.0033 0.0016 'International Tables Vol C Tables 4.2.6.8 and 6.1.1.4'
H H 0.0000 0.0000 'International Tables Vol C Tables 4.2.6.8 and 6.1.1.4'
F F 0.0171 0.0103 'International Tables Vol C Tables 4.2.6.8 and 6.1.1.4'
N N 0.0061 0.0033 'International Tables Vol C Tables 4.2.6.8 and 6.1.1.4'
O O 0.0106 0.0060 'International Tables Vol C Tables 4.2.6.8 and 6.1.1.4'
S S 0.1246 0.1234 'International Tables Vol C Tables 4.2.6.8 and 6.1.1.4'
Se Se -0.0929 2.2259 'International Tables Vol C Tables 4.2.6.8 and 6.1.1.4'

loop_
_geom_angle_atom_site_label_1
_geom_angle_atom_site_label_2
_geom_angle_atom_site_label_3
_geom_angle
N3 Se2 N4 90.24(7)
N1 Se1 N2 89.83(8)
O4 S2 C16 102.17(9)
O6 S2 O4 114.32(9)
O6 S2 C16 104.15(9)
O5 S2 O4 115.47(9)
O5 S2 O6 115.17(9)
O5 S2 C16 103.11(11)
O3 S1 O2 114.75(11)
O3 S1 C17 103.74(12)
O2 S1 C17 102.96(12)
O1 S1 O3 114.84(11)
O1 S1 O2 114.47(10)
O1 S1 C17 103.95(13)
C15 N4 Se2 110.64(12)
C15 N4 C9 124.21(16)
C9 N4 Se2 125.04(12)
C10 N3 Se2 110.37(13)
C7 N2 Se1 123.83(12)
C6 N2 Se1 110.67(12)
C6 N2 C7 125.35(16)
C1 N1 Se1 110.55(13)
C5 C4 C3 122.7(2)
C5 C4 H4 117.6(18)
C3 C4 H4 119.7(18)
C4 C5 H5 121.4
C4 C5 C6 117.17(19)
C6 C5 H5 121.4
C4 C3 H3 120.4(17)
C2 C3 C4 121.31(19)
C2 C3 H3 118.3(17)
N3 C10 C15 116.98(16)
N3 C10 C11 123.38(17)
C11 C10 C15 119.61(17)
N4 C15 C10 111.75(16)
N4 C15 C14 127.17(17)
C14 C15 C10 121.05(17)
N2 C7 C8 111.54(15)
N2 C7 H7A 105.6(15)
N2 C7 H7B 108.0(14)
C8 C7 H7A 111.4(15)
C8 C7 H7B 111.4(15)
H7A C7 H7B 109(2)
C3 C2 C1 118.45(19)
C3 C2 H2 124.6(17)
C1 C2 H2 116.9(17)
N4 C9 C8 110.87(15)
N4 C9 H9A 106.8(14)
N4 C9 H9B 109.0(15)
C8 C9 H9A 109.8(14)
C8 C9 H9B 110.1(15)
H9A C9 H9B 110(2)
N1 C1 C2 123.33(18)
N1 C1 C6 117.15(17)
C2 C1 C6 119.52(19)
C7 C8 C9 107.64(15)
C7 C8 H8A 108.6(14)
C7 C8 H8B 111.1(17)
C9 C8 H8A 111.9(14)
C9 C8 H8B 108.2(17)
H8A C8 H8B 109(2)
C10 C11 H11 117.6(18)
C12 C11 C10 118.18(18)
C12 C11 H11 124.2(18)
N2 C6 C5 127.37(17)
N2 C6 C1 111.79(17)
C5 C6 C1 120.84(17)
C15 C14 H14 121.8(18)
C13 C14 C15 117.21(19)
C13 C14 H14 120.9(18)
C14 C13 C12 122.50(19)
C14 C13 H13 118.1(17)
C12 C13 H13 119.4(17)
C11 C12 C13 121.44(18)
C11 C12 H12 117.9(17)
C13 C12 H12 120.5(17)
F5 C16 S2 111.93(15)
F5 C16 F6 107.24(18)
F5 C16 F4 107.57(18)
F6 C16 S2 111.47(15)
F4 C16 S2 110.83(15)
F4 C16 F6 107.58(17)
F3 C17 S1 111.48(19)
F3 C17 F2 107.1(2)
F3 C17 F1 108.3(2)
F2 C17 S1 111.5(2)
F2 C17 F1 108.2(2)
F1 C17 S1 109.99(19)

loop_
_geom_bond_atom_site_label_1
_geom_bond_atom_site_label_2
_geom_bond_distance
Se2 N4 1.8360(16)
Se2 N3 1.7598(16)
Se1 N2 1.8427(16)
Se1 N1 1.7684(17)
S2 O4 1.4501(14)
S2 O6 1.4472(15)
S2 O5 1.4424(16)
S2 C16 1.829(2)
S1 O3 1.4408(16)
S1 O2 1.4496(16)
S1 O1 1.4367(16)
S1 C17 1.820(2)
F5 C16 1.336(3)
F6 C16 1.343(2)
F4 C16 1.337(2)
N4 C15 1.343(2)
N4 C9 1.477(2)
F3 C17 1.326(4)
N3 C10 1.337(2)
N2 C7 1.482(2)
N2 C6 1.349(2)
F2 C17 1.327(3)
F1 C17 1.335(3)
N1 C1 1.336(3)
C4 C5 1.372(3)
C4 C3 1.426(3)
C4 H4 0.95(3)
C5 H5 0.9500
C5 C6 1.423(3)
C3 C2 1.363(3)
C3 H3 0.97(3)
C10 C15 1.444(3)
C10 C11 1.430(3)
C15 C14 1.420(3)
C7 C8 1.528(3)
C7 H7A 0.96(3)
C7 H7B 0.97(2)
C2 C1 1.434(3)
C2 H2 0.96(3)
C9 C8 1.529(3)
C9 H9A 0.95(2)
C9 H9B 0.94(2)
C1 C6 1.439(3)
C8 H8A 0.96(2)
C8 H8B 0.92(3)
C11 C12 1.364(3)
C11 H11 0.91(3)
C14 C13 1.365(3)
C14 H14 0.92(3)
C13 C12 1.438(3)
C13 H13 0.91(3)
C12 H12 0.95(3)

loop_
_geom_torsion_atom_site_label_1
_geom_torsion_atom_site_label_2
_geom_torsion_atom_site_label_3
_geom_torsion_atom_site_label_4
_geom_torsion
Se2 N4 C15 C10 0.01(19)
Se2 N4 C15 C14 178.36(16)
Se2 N4 C9 C8 92.55(17)
Se2 N3 C10 C15 -0.8(2)
Se2 N3 C10 C11 -178.99(15)
Se1 N2 C7 C8 61.48(19)
Se1 N2 C6 C5 179.76(15)
Se1 N2 C6 C1 -0.29(18)
Se1 N1 C1 C2 -178.60(14)
Se1 N1 C1 C6 1.0(2)
O4 S2 C16 F5 61.90(16)
O4 S2 C16 F6 -177.99(15)
O4 S2 C16 F4 -58.19(17)
O6 S2 C16 F5 -57.36(16)
O6 S2 C16 F6 62.74(17)
O6 S2 C16 F4 -177.46(15)
O3 S1 C17 F3 61.0(2)
O3 S1 C17 F2 -58.7(2)
O3 S1 C17 F1 -178.8(2)
O5 S2 C16 F5 -177.97(15)
O5 S2 C16 F6 -57.86(17)
O5 S2 C16 F4 61.94(17)
O2 S1 C17 F3 -58.9(2)
O2 S1 C17 F2 -178.6(2)
O2 S1 C17 F1 61.3(2)
N4 Se2 N3 C10 0.61(14)
N4 C15 C14 C13 -178.05(19)
N4 C9 C8 C7 176.42(15)
O1 S1 C17 F3 -178.56(19)
O1 S1 C17 F2 61.7(2)
O1 S1 C17 F1 -58.4(2)
N3 Se2 N4 C15 -0.35(13)
N3 Se2 N4 C9 -176.83(15)
N3 C10 C15 N4 0.5(2)
N3 C10 C15 C14 -177.96(17)
N3 C10 C11 C12 177.79(19)
N2 Se1 N1 C1 -0.97(13)
N2 C7 C8 C9 176.09(15)
N1 Se1 N2 C7 176.45(14)
N1 Se1 N2 C6 0.72(13)
N1 C1 C6 N2 -0.5(2)
N1 C1 C6 C5 179.46(17)
C4 C5 C6 N2 -179.99(18)
C4 C5 C6 C1 0.1(3)
C4 C3 C2 C1 -0.3(3)
C5 C4 C3 C2 -0.5(3)
C3 C4 C5 C6 0.6(3)
C3 C2 C1 N1 -179.36(18)
C3 C2 C1 C6 1.0(3)
C10 C15 C14 C13 0.2(3)
C10 C11 C12 C13 0.0(3)
C15 N4 C9 C8 -83.5(2)
C15 C10 C11 C12 -0.4(3)
C15 C14 C13 C12 -0.6(3)
C7 N2 C6 C5 4.1(3)
C7 N2 C6 C1 -175.94(16)
C2 C1 C6 N2 179.17(16)
C2 C1 C6 C5 -0.9(3)
C9 N4 C15 C10 176.53(16)
C9 N4 C15 C14 -5.1(3)
C11 C10 C15 N4 178.79(17)
C11 C10 C15 C14 0.3(3)
C6 N2 C7 C8 -123.41(18)
C14 C13 C12 C11 0.5(3)
